data_7225591
loop_
_publ_author_name
'Harsha, Kachigere B.'
'Rangappa, Kanchugarkoppal S.'

_publ_section_title
;
 One-step approach for the synthesis of functionalized quinoxalines
 mediated by T3P&#x00AE;--DMSO or T3P&#x00AE; via a tandem
 oxidation--condensation or condensation reaction
;
_journal_issue 62
_journal_name_full 'RSC Adv.'
_journal_page_first 57154
_journal_paper_doi 10.1039/C6RA03078E
_journal_volume 6
_journal_year 2016
_chemical_formula_sum 'C19 H12 F N3'
_chemical_formula_weight 301.31
_chemical_name_systematic
; 
 ? 
;
_space_group_IT_number 14
_symmetry_cell_setting monoclinic
_symmetry_space_group_name_Hall '-P 2yn'
_symmetry_space_group_name_H-M 'P 1 21/n 1'
_atom_sites_solution_hydrogens geom
_atom_sites_solution_primary direct
_atom_sites_solution_secondary difmap
_audit_creation_method SHELXL-97
_audit_update_record
;
2016-05-17 deposited with the CCDC.
2016-05-31 downloaded from the CCDC.
;
_cell_angle_alpha 90.00
_cell_angle_beta 95.813(2)
_cell_angle_gamma 90.00
_cell_formula_units_Z 8
_cell_length_a 12.6875(4)
_cell_length_b 6.8467(2)
_cell_length_c 33.0184(10)
_cell_measurement_reflns_used 4689
_cell_measurement_temperature 296(2)
_cell_measurement_theta_max 64.74
_cell_measurement_theta_min 2.69
_cell_volume 2853.48(15)
_computing_structure_refinement 'SHELXL-97 (Sheldrick, 1997)'
_computing_structure_solution 'SHELXS-97 (Sheldrick, 1990)'
_diffrn_ambient_temperature 296(2)
_diffrn_measured_fraction_theta_full 0.977
_diffrn_measured_fraction_theta_max 0.977
_diffrn_measurement_device_type 'Bruker X8 Proteum'
_diffrn_measurement_method '\\\f and \\\w scans'
_diffrn_radiation_monochromator graphite
_diffrn_radiation_source 'fine-focus sealed tube'
_diffrn_radiation_type CuK\a
_diffrn_radiation_wavelength 1.54178
_diffrn_reflns_av_R_equivalents 0.0575
_diffrn_reflns_av_sigmaI/netI 0.0505
_diffrn_reflns_limit_h_max 12
_diffrn_reflns_limit_h_min -14
_diffrn_reflns_limit_k_max 7
_diffrn_reflns_limit_k_min -8
_diffrn_reflns_limit_l_max 38
_diffrn_reflns_limit_l_min -37
_diffrn_reflns_number 24032
_diffrn_reflns_theta_full 64.74
_diffrn_reflns_theta_max 64.74
_diffrn_reflns_theta_min 2.69
_exptl_absorpt_coefficient_mu 0.766
_exptl_absorpt_correction_T_max 0.8872
_exptl_absorpt_correction_T_min 0.8141
_exptl_absorpt_correction_type multi-scan
_exptl_absorpt_process_details SADABS
_exptl_crystal_colour White
_exptl_crystal_density_diffrn 1.403
_exptl_crystal_density_method 'not measured'
_exptl_crystal_description Prism
_exptl_crystal_F_000 1248
_exptl_crystal_size_max 0.28
_exptl_crystal_size_mid 0.26
_exptl_crystal_size_min 0.22
_refine_diff_density_max 0.177
_refine_diff_density_min -0.196
_refine_diff_density_rms 0.043
_refine_ls_extinction_coef 0.00031(8)
_refine_ls_extinction_expression Fc^*^=kFc[1+0.001xFc^2^\l^3^/sin(2\q)]^-1/4^
_refine_ls_extinction_method SHELXL
_refine_ls_goodness_of_fit_ref 1.029
_refine_ls_hydrogen_treatment mixed
_refine_ls_matrix_type full
_refine_ls_number_parameters 416
_refine_ls_number_reflns 4689
_refine_ls_number_restraints 0
_refine_ls_restrained_S_all 1.029
_refine_ls_R_factor_all 0.0613
_refine_ls_R_factor_gt 0.0409
_refine_ls_shift/su_max 0.001
_refine_ls_shift/su_mean 0.000
_refine_ls_structure_factor_coef Fsqd
_refine_ls_weighting_details 'calc w=1/[\s^2^(Fo^2^)+(0.0606P)^2^+0.3209P] where P=(Fo^2^+2Fc^2^)/3'
_refine_ls_weighting_scheme calc
_refine_ls_wR_factor_gt 0.1074
_refine_ls_wR_factor_ref 0.1222
_reflns_number_gt 3326
_reflns_number_total 4689
_reflns_threshold_expression >2sigma(I)
_cod_data_source_file c6ra03078e2.cif
_cod_data_source_block q6
_cod_depositor_comments
;
The following automatic conversions were performed:

'_symmetry_cell_setting' value 'Monoclinic' changed to 'monoclinic'
according to
/usr/data/users/saulius/crontab/automatic-downloads/rss-feeds/RSC/lib/dictionaries/cif_core.dic
dictionary named 'cif_core.dic' version 2.4.2 from 2011-04-26.

Automatic conversion script
Id: cif_fix_values 4268 2015-11-12 08:31:59Z antanas 
;
_cod_original_sg_symbol_H-M P21/n
_cod_database_code 7225591

loop_
_symmetry_equiv_pos_as_xyz
'x, y, z'
'-x+1/2, y+1/2, -z+1/2'
'-x, -y, -z'
'x-1/2, -y-1/2, z-1/2'

loop_
_atom_site_label
_atom_site_type_symbol
_atom_site_fract_x
_atom_site_fract_y
_atom_site_fract_z
_atom_site_U_iso_or_equiv
_atom_site_adp_type
_atom_site_occupancy
_atom_site_symmetry_multiplicity
_atom_site_calc_flag
_atom_site_refinement_flags
F1B F 1.04889(8) 0.25881(14) 1.06313(3) 0.0344(3) Uani 1 1 d .
F1A F 0.54647(8) 0.70935(15) 0.81383(3) 0.0361(3) Uani 1 1 d .
N3B N 0.67079(10) 0.17466(18) 0.76493(4) 0.0200(3) Uani 1 1 d .
N2A N 0.17109(10) 0.70782(18) 0.51411(4) 0.0205(3) Uani 1 1 d .
N3A N -0.05009(10) 0.77377(18) 0.51188(4) 0.0217(3) Uani 1 1 d .
N1B N 0.88999(11) 0.25233(19) 1.02622(4) 0.0256(3) Uani 1 1 d .
N2B N 0.44798(10) 0.22414(19) 0.76173(4) 0.0228(3) Uani 1 1 d .
N1A N 0.38770(11) 0.7186(2) 0.77672(4) 0.0270(3) Uani 1 1 d .
C13B C 0.60755(12) 0.1643(2) 0.72885(5) 0.0191(4) Uani 1 1 d .
C12A C 0.12514(12) 0.7441(2) 0.54750(5) 0.0193(4) Uani 1 1 d .
C12B C 0.62291(12) 0.2097(2) 0.79804(5) 0.0203(4) Uani 1 1 d .
C8A C 0.27877(12) 0.6181(2) 0.59309(5) 0.0208(4) Uani 1 1 d .
H8A H 0.2982 0.5432 0.5715 0.025 Uiso 1 1 calc R
C18A C -0.00391(13) 0.7346(2) 0.47684(5) 0.0197(4) Uani 1 1 d .
C6A C 0.31126(12) 0.7186(2) 0.66364(5) 0.0199(4) Uani 1 1 d .
C4B C 0.87843(13) 0.2424(2) 0.95299(5) 0.0202(4) Uani 1 1 d .
C18B C 0.49623(12) 0.1920(2) 0.72695(5) 0.0204(4) Uani 1 1 d .
C9B C 0.68798(12) 0.2211(2) 0.83765(5) 0.0196(4) Uani 1 1 d .
C6B C 0.81264(12) 0.2356(2) 0.91330(5) 0.0201(4) Uani 1 1 d .
C11A C 0.22295(12) 0.8414(2) 0.65766(5) 0.0208(4) Uani 1 1 d .
H11A H 0.2039 0.9175 0.6791 0.025 Uiso 1 1 calc R
C7A C 0.33786(12) 0.6080(2) 0.63045(5) 0.0206(4) Uani 1 1 d .
H7A H 0.3966 0.5260 0.6337 0.025 Uiso 1 1 calc R
C4A C 0.37649(12) 0.7095(2) 0.70343(5) 0.0200(4) Uani 1 1 d .
C13A C 0.10703(12) 0.7029(2) 0.47831(5) 0.0191(4) Uani 1 1 d .
C3A C 0.48683(12) 0.6953(2) 0.70567(5) 0.0208(4) Uani 1 1 d .
H3A H 0.5201 0.6862 0.6819 0.025 Uiso 1 1 calc R
C9A C 0.18981(12) 0.7398(2) 0.58719(5) 0.0195(4) Uani 1 1 d .
C10B C 0.66072(12) 0.3438(2) 0.86881(5) 0.0209(4) Uani 1 1 d .
H10B H 0.6007 0.4220 0.8645 0.025 Uiso 1 1 calc R
C10A C 0.16380(12) 0.8508(2) 0.62023(5) 0.0207(4) Uani 1 1 d .
H10A H 0.1052 0.9330 0.6170 0.025 Uiso 1 1 calc R
C8B C 0.77906(12) 0.1066(2) 0.84491(5) 0.0209(4) Uani 1 1 d .
H8B H 0.7990 0.0250 0.8245 0.025 Uiso 1 1 calc R
C14A C 0.15145(13) 0.6630(2) 0.44168(5) 0.0231(4) Uani 1 1 d .
H14A H 0.2240 0.6429 0.4421 0.028 Uiso 1 1 calc R
C14B C 0.65353(13) 0.1252(2) 0.69245(5) 0.0235(4) Uani 1 1 d .
H14B H 0.7263 0.1060 0.6932 0.028 Uiso 1 1 calc R
C2B C 1.04890(13) 0.2501(2) 0.99211(5) 0.0243(4) Uani 1 1 d .
H2B H 1.1226 0.2516 0.9943 0.029 Uiso 1 1 calc R
C11B C 0.72165(12) 0.3504(2) 0.90587(5) 0.0211(4) Uani 1 1 d .
H11B H 0.7018 0.4326 0.9262 0.025 Uiso 1 1 calc R
C1B C 0.99303(14) 0.2536(2) 1.02598(5) 0.0240(4) Uani 1 1 d .
C7B C 0.83978(12) 0.1133(2) 0.88200(5) 0.0213(4) Uani 1 1 d .
H7B H 0.8998 0.0351 0.8863 0.026 Uiso 1 1 calc R
C3B C 0.98916(13) 0.2445(2) 0.95506(5) 0.0226(4) Uani 1 1 d .
H3B H 1.0224 0.2420 0.9312 0.027 Uiso 1 1 calc R
C2A C 0.54632(13) 0.6947(2) 0.74284(5) 0.0228(4) Uani 1 1 d .
H2A H 0.6198 0.6859 0.7452 0.027 Uiso 1 1 calc R
C15B C 0.59188(13) 0.1154(2) 0.65620(5) 0.0257(4) Uani 1 1 d .
H15B H 0.6228 0.0889 0.6324 0.031 Uiso 1 1 calc R
C5B C 0.83328(13) 0.2475(2) 0.98971(5) 0.0229(4) Uani 1 1 d .
H5B H 0.7598 0.2475 0.9888 0.028 Uiso 1 1 calc R
C1A C 0.49042(14) 0.7079(2) 0.77647(5) 0.0249(4) Uani 1 1 d .
C17A C -0.06692(13) 0.7245(2) 0.43941(5) 0.0237(4) Uani 1 1 d .
H17A H -0.1395 0.7457 0.4384 0.028 Uiso 1 1 calc R
C15A C 0.08841(13) 0.6538(2) 0.40571(5) 0.0259(4) Uani 1 1 d .
H15A H 0.1185 0.6275 0.3818 0.031 Uiso 1 1 calc R
C19A C 0.01335(12) 0.7771(2) 0.54553(5) 0.0213(4) Uani 1 1 d .
H19A H -0.0158 0.8025 0.5697 0.026 Uiso 1 1 calc R
C17B C 0.43440(13) 0.1832(2) 0.68913(5) 0.0237(4) Uani 1 1 d .
H17B H 0.3616 0.2032 0.6877 0.028 Uiso 1 1 calc R
C19B C 0.51031(13) 0.2308(2) 0.79561(5) 0.0231(4) Uani 1 1 d .
H19B H 0.4796 0.2504 0.8197 0.028 Uiso 1 1 calc R
C5A C 0.33143(13) 0.7196(2) 0.74016(5) 0.0240(4) Uani 1 1 d .
H5A H 0.2580 0.7275 0.7392 0.029 Uiso 1 1 calc R
C16A C -0.02183(13) 0.6836(2) 0.40442(5) 0.0260(4) Uani 1 1 d .
H16A H -0.0640 0.6756 0.3797 0.031 Uiso 1 1 calc R
C16B C 0.48137(13) 0.1452(2) 0.65449(5) 0.0264(4) Uani 1 1 d .
H16B H 0.4402 0.1389 0.6296 0.032 Uiso 1 1 calc R

loop_
_atom_site_aniso_label
_atom_site_aniso_U_11
_atom_site_aniso_U_22
_atom_site_aniso_U_33
_atom_site_aniso_U_23
_atom_site_aniso_U_13
_atom_site_aniso_U_12
F1B 0.0383(6) 0.0414(6) 0.0211(6) -0.0002(4) -0.0087(5) 0.0024(5)
F1A 0.0401(6) 0.0468(6) 0.0191(5) -0.0006(4) -0.0083(5) 0.0047(5)
N3B 0.0209(7) 0.0203(7) 0.0187(8) -0.0003(5) 0.0023(6) -0.0012(5)
N2A 0.0215(8) 0.0211(7) 0.0187(7) 0.0010(5) 0.0016(6) -0.0002(5)
N3A 0.0199(8) 0.0229(7) 0.0220(8) 0.0001(6) 0.0009(6) -0.0016(5)
N1B 0.0295(9) 0.0275(8) 0.0198(8) 0.0015(6) 0.0025(7) 0.0001(6)
N2B 0.0197(8) 0.0249(7) 0.0234(8) -0.0004(6) 0.0011(6) -0.0004(5)
N1A 0.0286(9) 0.0334(8) 0.0189(8) 0.0019(6) 0.0024(7) 0.0007(6)
C13B 0.0219(9) 0.0150(7) 0.0199(8) 0.0017(6) -0.0002(7) -0.0011(6)
C12A 0.0206(9) 0.0170(7) 0.0202(9) 0.0001(6) 0.0013(7) -0.0012(6)
C12B 0.0219(9) 0.0181(8) 0.0210(9) 0.0007(6) 0.0027(7) -0.0008(6)
C8A 0.0211(9) 0.0222(8) 0.0195(9) -0.0020(6) 0.0035(7) -0.0009(6)
C18A 0.0226(9) 0.0163(8) 0.0201(9) 0.0007(6) 0.0009(7) -0.0020(6)
C6A 0.0175(9) 0.0223(8) 0.0200(9) 0.0020(6) 0.0029(7) -0.0030(6)
C4B 0.0222(9) 0.0182(8) 0.0203(9) 0.0009(6) 0.0024(7) 0.0004(6)
C18B 0.0224(9) 0.0150(8) 0.0238(9) 0.0002(6) 0.0016(7) -0.0014(6)
C9B 0.0174(9) 0.0214(8) 0.0202(9) 0.0028(6) 0.0028(7) -0.0022(6)
C6B 0.0192(9) 0.0221(8) 0.0193(9) 0.0033(6) 0.0040(7) -0.0027(6)
C11A 0.0199(9) 0.0237(8) 0.0193(9) -0.0019(6) 0.0039(7) -0.0007(6)
C7A 0.0166(9) 0.0234(8) 0.0213(9) 0.0014(7) -0.0003(7) 0.0024(6)
C4A 0.0222(9) 0.0179(8) 0.0198(9) 0.0008(6) 0.0015(7) -0.0018(6)
C13A 0.0226(9) 0.0157(8) 0.0186(9) 0.0025(6) -0.0008(7) -0.0009(6)
C3A 0.0219(9) 0.0207(8) 0.0198(9) 0.0016(6) 0.0022(7) 0.0011(6)
C9A 0.0174(9) 0.0214(8) 0.0197(9) 0.0024(6) 0.0022(7) -0.0028(6)
C10B 0.0188(9) 0.0228(8) 0.0209(9) 0.0029(7) 0.0021(7) 0.0023(6)
C10A 0.0176(9) 0.0226(8) 0.0216(9) 0.0000(6) 0.0006(7) 0.0007(6)
C8B 0.0221(9) 0.0219(8) 0.0192(9) 0.0007(6) 0.0049(7) 0.0005(6)
C14A 0.0241(9) 0.0240(8) 0.0215(9) 0.0012(7) 0.0029(7) 0.0006(7)
C14B 0.0243(9) 0.0243(8) 0.0221(9) -0.0010(7) 0.0034(7) 0.0007(7)
C2B 0.0193(9) 0.0247(9) 0.0281(10) -0.0007(7) -0.0014(8) 0.0003(6)
C11B 0.0212(9) 0.0224(8) 0.0201(9) -0.0006(6) 0.0048(7) 0.0007(6)
C1B 0.0306(10) 0.0218(8) 0.0181(9) 0.0008(6) -0.0051(8) 0.0008(7)
C7B 0.0186(9) 0.0240(8) 0.0217(9) 0.0036(6) 0.0038(7) 0.0033(6)
C3B 0.0221(10) 0.0249(9) 0.0212(9) 0.0003(7) 0.0041(8) 0.0016(6)
C2A 0.0207(9) 0.0214(8) 0.0255(10) 0.0014(7) -0.0012(8) 0.0008(6)
C15B 0.0348(10) 0.0236(8) 0.0189(9) -0.0010(7) 0.0036(8) 0.0007(7)
C5B 0.0205(9) 0.0273(9) 0.0210(9) 0.0005(7) 0.0022(8) -0.0009(6)
C1A 0.0323(11) 0.0234(9) 0.0174(9) 0.0011(6) -0.0049(8) 0.0005(7)
C17A 0.0222(9) 0.0223(8) 0.0256(10) 0.0030(7) -0.0020(8) -0.0004(7)
C15A 0.0358(10) 0.0227(8) 0.0197(9) 0.0012(7) 0.0050(8) 0.0010(7)
C19A 0.0227(10) 0.0225(8) 0.0190(9) -0.0015(6) 0.0027(8) 0.0004(6)
C17B 0.0210(9) 0.0207(8) 0.0281(10) 0.0016(7) -0.0037(8) -0.0009(6)
C19B 0.0211(9) 0.0266(9) 0.0218(10) -0.0000(7) 0.0035(8) 0.0006(7)
C5A 0.0203(9) 0.0302(9) 0.0214(9) 0.0020(7) 0.0012(8) 0.0011(7)
C16A 0.0336(10) 0.0232(8) 0.0194(9) 0.0011(7) -0.0067(8) -0.0017(7)
C16B 0.0343(10) 0.0224(9) 0.0210(9) 0.0010(7) -0.0052(8) -0.0009(7)

loop_
_atom_type_symbol
_atom_type_description
_atom_type_scat_dispersion_real
_atom_type_scat_dispersion_imag
_atom_type_scat_source
C C 0.0181 0.0091 'International Tables Vol C Tables 4.2.6.8 and 6.1.1.4'
H H 0.0000 0.0000 'International Tables Vol C Tables 4.2.6.8 and 6.1.1.4'
F F 0.0727 0.0534 'International Tables Vol C Tables 4.2.6.8 and 6.1.1.4'
N N 0.0311 0.0180 'International Tables Vol C Tables 4.2.6.8 and 6.1.1.4'

loop_
_geom_angle_atom_site_label_1
_geom_angle_atom_site_label_2
_geom_angle_atom_site_label_3
_geom_angle
C12B N3B C13B 116.73(13)
C12A N2A C13A 116.91(14)
C19A N3A C18A 116.18(14)
C1B N1B C5B 116.13(14)
C19B N2B C18B 116.12(14)
C1A N1A C5A 115.84(14)
N3B C13B C14B 119.57(14)
N3B C13B C18B 121.62(14)
C14B C13B C18B 118.80(15)
N2A C12A C19A 120.68(15)
N2A C12A C9A 119.01(14)
C19A C12A C9A 120.23(14)
N3B C12B C19B 120.72(15)
N3B C12B C9B 118.59(14)
C19B C12B C9B 120.67(14)
C7A C8A C9A 120.78(15)
C7A C8A H8A 119.6
C9A C8A H8A 119.6
N3A C18A C17A 119.81(14)
N3A C18A C13A 120.43(15)
C17A C18A C13A 119.76(14)
C11A C6A C7A 117.87(15)
C11A C6A C4A 121.20(14)
C7A C6A C4A 120.91(14)
C5B C4B C3B 117.16(16)
C5B C4B C6B 121.75(15)
C3B C4B C6B 121.09(14)
N2B C18B C17B 119.57(14)
N2B C18B C13B 120.67(15)
C17B C18B C13B 119.75(14)
C10B C9B C8B 118.21(16)
C10B C9B C12B 121.73(14)
C8B C9B C12B 120.06(14)
C11B C6B C7B 117.86(16)
C11B C6B C4B 121.27(14)
C7B C6B C4B 120.87(14)
C10A C11A C6A 120.61(15)
C10A C11A H11A 119.7
C6A C11A H11A 119.7
C8A C7A C6A 121.36(14)
C8A C7A H7A 119.3
C6A C7A H7A 119.3
C5A C4A C3A 117.03(16)
C5A C4A C6A 121.87(15)
C3A C4A C6A 121.08(14)
N2A C13A C14A 119.48(14)
N2A C13A C18A 121.79(14)
C14A C13A C18A 118.73(15)
C2A C3A C4A 120.26(14)
C2A C3A H3A 119.9
C4A C3A H3A 119.9
C10A C9A C8A 117.78(15)
C10A C9A C12A 121.96(14)
C8A C9A C12A 120.24(14)
C11B C10B C9B 120.93(15)
C11B C10B H10B 119.5
C9B C10B H10B 119.5
C11A C10A C9A 121.61(14)
C11A C10A H10A 119.2
C9A C10A H10A 119.2
C7B C8B C9B 120.77(15)
C7B C8B H8B 119.6
C9B C8B H8B 119.6
C15A C14A C13A 120.33(15)
C15A C14A H14A 119.8
C13A C14A H14A 119.8
C15B C14B C13B 120.41(15)
C15B C14B H14B 119.8
C13B C14B H14B 119.8
C3B C2B C1B 116.03(16)
C3B C2B H2B 122.0
C1B C2B H2B 122.0
C10B C11B C6B 121.03(15)
C10B C11B H11B 119.5
C6B C11B H11B 119.5
N1B C1B F1B 115.24(14)
N1B C1B C2B 126.80(16)
F1B C1B C2B 117.96(16)
C8B C7B C6B 121.19(14)
C8B C7B H7B 119.4
C6B C7B H7B 119.4
C2B C3B C4B 120.31(15)
C2B C3B H3B 119.8
C4B C3B H3B 119.8
C3A C2A C1A 115.97(15)
C3A C2A H2A 122.0
C1A C2A H2A 122.0
C14B C15B C16B 120.46(15)
C14B C15B H15B 119.8
C16B C15B H15B 119.8
N1B C5B C4B 123.57(16)
N1B C5B H5B 118.2
C4B C5B H5B 118.2
N1A C1A F1A 115.10(14)
N1A C1A C2A 127.11(16)
F1A C1A C2A 117.79(15)
C16A C17A C18A 120.25(15)
C16A C17A H17A 119.9
C18A C17A H17A 119.9
C14A C15A C16A 120.79(15)
C14A C15A H15A 119.6
C16A C15A H15A 119.6
N3A C19A C12A 124.00(14)
N3A C19A H19A 118.0
C12A C19A H19A 118.0
C16B C17B C18B 119.97(15)
C16B C17B H17B 120.0
C18B C17B H17B 120.0
N2B C19B C12B 124.08(15)
N2B C19B H19B 118.0
C12B C19B H19B 118.0
N1A C5A C4A 123.77(15)
N1A C5A H5A 118.1
C4A C5A H5A 118.1
C17A C16A C15A 120.14(16)
C17A C16A H16A 119.9
C15A C16A H16A 119.9
C17B C16B C15B 120.60(16)
C17B C16B H16B 119.7
C15B C16B H16B 119.7

loop_
_geom_bond_atom_site_label_1
_geom_bond_atom_site_label_2
_geom_bond_distance
F1B C1B 1.3536(19)
F1A C1A 1.3601(19)
N3B C12B 1.3253(19)
N3B C13B 1.369(2)
N2A C12A 1.322(2)
N2A C13A 1.365(2)
N3A C19A 1.304(2)
N3A C18A 1.375(2)
N1B C1B 1.308(2)
N1B C5B 1.340(2)
N2B C19B 1.304(2)
N2B C18B 1.373(2)
N1A C1A 1.306(2)
N1A C5A 1.339(2)
C13B C14B 1.414(2)
C13B C18B 1.420(2)
C12A C19A 1.431(2)
C12A C9A 1.474(2)
C12B C19B 1.430(2)
C12B C9B 1.476(2)
C8A C7A 1.379(2)
C8A C9A 1.401(2)
C8A H8A 0.9300
C18A C17A 1.404(2)
C18A C13A 1.420(2)
C6A C11A 1.399(2)
C6A C7A 1.401(2)
C6A C4A 1.482(2)
C4B C5B 1.393(2)
C4B C3B 1.400(2)
C4B C6B 1.481(2)
C18B C17B 1.407(2)
C9B C10B 1.398(2)
C9B C8B 1.397(2)
C6B C11B 1.398(2)
C6B C7B 1.400(2)
C11A C10A 1.381(2)
C11A H11A 0.9300
C7A H7A 0.9300
C4A C5A 1.394(2)
C4A C3A 1.398(2)
C13A C14A 1.412(2)
C3A C2A 1.374(2)
C3A H3A 0.9300
C9A C10A 1.396(2)
C10B C11B 1.380(2)
C10B H10B 0.9300
C10A H10A 0.9300
C8B C7B 1.380(2)
C8B H8B 0.9300
C14A C15A 1.364(2)
C14A H14A 0.9300
C14B C15B 1.364(2)
C14B H14B 0.9300
C2B C3B 1.373(2)
C2B C1B 1.384(2)
C2B H2B 0.9300
C11B H11B 0.9300
C7B H7B 0.9300
C3B H3B 0.9300
C2A C1A 1.380(2)
C2A H2A 0.9300
C15B C16B 1.412(2)
C15B H15B 0.9300
C5B H5B 0.9300
C17A C16A 1.369(2)
C17A H17A 0.9300
C15A C16A 1.410(2)
C15A H15A 0.9300
C19A H19A 0.9300
C17B C16B 1.367(2)
C17B H17B 0.9300
C19B H19B 0.9300
C5A H5A 0.9300
C16A H16A 0.9300
C16B H16B 0.9300
